data_4317379
loop_
_publ_author_name
'Jonathan H. Melman'
'Christa Rohde'
'Thomas J. Emge'
'John G. Brennan'

_publ_contact_author_address
; 
 Department of Chemistry 
 Rutgers, The State University of New Jersey
 610 Taylor Road
 Piscataway, New Jersey  08854-8087  U.S.A. 
;
_publ_contact_author_email bren@rutchem.rutgers.edu
_publ_contact_author_name 'J. G. Brennan'
_publ_section_title
;
 Trivalent Lanthanide Compounds with Fluorinated Thiolate Ligands: Ln-F
 Dative Interactions Vary with Ln and Solvent
;
_journal_name_full 'Inorganic Chemistry'
_journal_page_first 28
_journal_page_last 33
_journal_paper_doi 10.1021/ic0104813
_journal_volume 41
_journal_year 2002
_chemical_formula_sum 'C26 H20 Er F15 O4 S3'
_chemical_formula_weight 944.86
_space_group_IT_number 15
_symmetry_cell_setting monoclinic
_symmetry_space_group_name_Hall '-C 2yc'
_symmetry_space_group_name_H-M 'C 1 2/c 1'
_atom_sites_solution_hydrogens geom
_atom_sites_solution_primary direct
_atom_sites_solution_secondary difmap
_audit_creation_method SHELXL-97
_cell_angle_alpha 90.000(10)
_cell_angle_beta 90.460(10)
_cell_angle_gamma 90.00(2)
_cell_formula_units_Z 8
_cell_length_a 33.071(7)
_cell_length_b 8.9410(15)
_cell_length_c 21.544(3)
_cell_measurement_reflns_used 25
_cell_measurement_temperature 153(5)
_cell_measurement_theta_max 15.2
_cell_measurement_theta_min 13.3
_cell_volume 6370.1(19)
_computing_cell_refinement CAD4
_computing_data_collection CAD4
_computing_data_reduction 'local program'
_computing_molecular_graphics 'XPMA/ZORTEP (Zsolnai, 1997)'
_computing_structure_refinement 'SHELXL-97 (Sheldrick, 1997)'
_computing_structure_solution 'SHELXS-97 (Sheldrick, 1990)'
_diffrn_ambient_temperature 153(5)
_diffrn_measured_fraction_theta_full 0.940
_diffrn_measured_fraction_theta_max 0.940
_diffrn_measurement_device_type 'Nonius CAD4 diffractometer'
_diffrn_measurement_method '/w-/q scans'
_diffrn_radiation_monochromator graphite
_diffrn_radiation_source 'fine-focus sealed tube'
_diffrn_radiation_type MoK\a
_diffrn_radiation_wavelength 0.71070
_diffrn_reflns_av_R_equivalents 0.0196
_diffrn_reflns_av_sigmaI/netI 0.0194
_diffrn_reflns_limit_h_max 0
_diffrn_reflns_limit_h_min -39
_diffrn_reflns_limit_k_max 0
_diffrn_reflns_limit_k_min -10
_diffrn_reflns_limit_l_max 25
_diffrn_reflns_limit_l_min -25
_diffrn_reflns_number 5382
_diffrn_reflns_theta_full 25.00
_diffrn_reflns_theta_max 25.00
_diffrn_reflns_theta_min 2.25
_diffrn_standards_decay_% 2
_diffrn_standards_interval_time 60
_diffrn_standards_number 3
_exptl_absorpt_coefficient_mu 2.953
_exptl_absorpt_correction_T_max 0.6033
_exptl_absorpt_correction_T_min 0.5257
_exptl_absorpt_correction_type numerical
_exptl_absorpt_process_details SHELX-76
_exptl_crystal_colour pink
_exptl_crystal_density_diffrn 1.970
_exptl_crystal_density_method 'not measured'
_exptl_crystal_description block
_exptl_crystal_F_000 3672
_exptl_crystal_size_max 0.26
_exptl_crystal_size_mid 0.22
_exptl_crystal_size_min 0.19
_refine_diff_density_max 0.613
_refine_diff_density_min -0.541
_refine_diff_density_rms 0.077
_refine_ls_extinction_coef 0.00024(2)
_refine_ls_extinction_expression Fc^*^=kFc[1+0.001xFc^2^\l^3^/sin(2\q)]^-1/4^
_refine_ls_extinction_method SHELXL
_refine_ls_goodness_of_fit_ref 1.009
_refine_ls_hydrogen_treatment mixed
_refine_ls_matrix_type full
_refine_ls_number_parameters 492
_refine_ls_number_reflns 5284
_refine_ls_number_restraints 1131
_refine_ls_restrained_S_all 0.935
_refine_ls_R_factor_all 0.0282
_refine_ls_R_factor_gt 0.0248
_refine_ls_shift/su_max 0.003
_refine_ls_shift/su_mean 0.000
_refine_ls_structure_factor_coef Fsqd
_refine_ls_weighting_details 'calc w=1/[\s^2^(Fo^2^)+(0.0350P)^2^+25.0000P] where P=(Fo^2^+2Fc^2^)/3'
_refine_ls_weighting_scheme calc
_refine_ls_wR_factor_gt 0.0628
_refine_ls_wR_factor_ref 0.0643
_reflns_number_gt 4910
_reflns_number_total 5284
_reflns_threshold_expression >2sigma(I)
_cod_data_source_file ic0104813_1.cif
_cod_data_source_block erf
_cod_depositor_comments
;
The following automatic conversions were performed:

'_symmetry_cell_setting' value 'Monoclinic' changed to 'monoclinic'
according to the built-in table from CIF Core dictionary named
'cif_core.dic' version 2.4.1 from 2010-06-29.

Automatic conversion script
Id: cif_fix_values 1646 2011-03-28 12:23:43Z adriana 
;
_cod_database_code 4317379

loop_
_symmetry_equiv_pos_as_xyz
'x, y, z'
'x, -y, z+1/2'
'x+1/2, y+1/2, z'
'x+1/2, -y+1/2, z+1/2'
'-x, -y, -z'
'-x, y, -z-1/2'
'-x+1/2, -y+1/2, -z'
'-x+1/2, y+1/2, -z-1/2'

loop_
_atom_site_label
_atom_site_type_symbol
_atom_site_fract_x
_atom_site_fract_y
_atom_site_fract_z
_atom_site_U_iso_or_equiv
_atom_site_adp_type
_atom_site_occupancy
_atom_site_symmetry_multiplicity
_atom_site_calc_flag
_atom_site_refinement_flags
_atom_site_disorder_assembly
_atom_site_disorder_group
Er1 Er 0.387556(4) 0.106303(16) 0.566007(6) 0.02415(7) Uani 1 1 d U . .
S1 S 0.35769(3) -0.03533(10) 0.46487(4) 0.03144(19) Uani 1 1 d U A .
C1 C 0.36214(10) 0.0874(4) 0.40176(15) 0.0291(7) Uani 1 1 d U . .
C2 C 0.33023(11) 0.1790(4) 0.38209(17) 0.0349(8) Uani 1 1 d U A .
C3 C 0.33340(14) 0.2778(4) 0.33393(18) 0.0447(9) Uani 1 1 d U . .
C4 C 0.36881(16) 0.2924(5) 0.30325(18) 0.0509(11) Uani 1 1 d U A .
C5 C 0.40109(14) 0.2023(5) 0.31930(18) 0.0500(11) Uani 1 1 d U . .
C6 C 0.39708(11) 0.1002(4) 0.36681(17) 0.0379(8) Uani 1 1 d U A .
F1 F 0.29483(6) 0.1739(3) 0.41243(11) 0.0464(5) Uani 1 1 d U . .
F2 F 0.30122(10) 0.3644(3) 0.31777(12) 0.0680(8) Uani 1 1 d U A .
F3 F 0.37267(12) 0.3942(3) 0.25785(12) 0.0816(10) Uani 1 1 d U . .
F4 F 0.43663(9) 0.2145(4) 0.28996(12) 0.0745(9) Uani 1 1 d U A .
F5 F 0.42894(6) 0.0099(3) 0.38014(11) 0.0508(6) Uani 1 1 d U . .
S2 S 0.44373(3) 0.25849(10) 0.49937(4) 0.03271(19) Uani 1 1 d U A .
C7 C 0.42264(10) 0.4039(4) 0.45605(15) 0.0277(7) Uani 1 1 d U . .
C8 C 0.38214(11) 0.4428(4) 0.45696(15) 0.0306(7) Uani 1 1 d U A .
C9 C 0.36532(11) 0.5532(4) 0.41984(17) 0.0350(8) Uani 1 1 d U . .
C10 C 0.38938(12) 0.6295(4) 0.37897(17) 0.0370(8) Uani 1 1 d U A .
C11 C 0.42989(12) 0.5944(4) 0.37666(17) 0.0371(8) Uani 1 1 d U . .
C12 C 0.44621(11) 0.4859(4) 0.41456(16) 0.0336(8) Uani 1 1 d U A .
F6 F 0.35718(6) 0.3648(2) 0.49464(10) 0.0390(5) Uani 1 1 d U . .
F7 F 0.32548(7) 0.5800(3) 0.42240(11) 0.0497(6) Uani 1 1 d U A .
F8 F 0.37407(8) 0.7332(3) 0.34063(11) 0.0538(6) Uani 1 1 d U . .
F9 F 0.45374(8) 0.6683(3) 0.33633(11) 0.0570(6) Uani 1 1 d U A .
F10 F 0.48573(6) 0.4555(3) 0.40932(11) 0.0471(6) Uani 1 1 d U . .
S3A S 0.37239(4) -0.14445(18) 0.63114(9) 0.0460(4) Uani 0.816(3) 1 d PDU A 1
C13A C 0.32096(6) -0.1607(3) 0.65325(13) 0.0322(8) Uani 0.816(3) 1 d PGDU A 1
C14A C 0.29543(8) -0.2565(3) 0.62057(12) 0.0421(11) Uani 0.816(3) 1 d PGDU A 1
C15A C 0.25570(8) -0.2759(3) 0.63954(14) 0.0485(11) Uani 0.816(3) 1 d PGDU A 1
C16A C 0.24151(6) -0.1996(4) 0.69119(14) 0.0438(10) Uani 0.816(3) 1 d PGDU A 1
C17A C 0.26704(8) -0.1039(3) 0.72387(11) 0.0371(10) Uani 0.816(3) 1 d PGDU A 1
C18A C 0.30677(7) -0.0844(3) 0.70490(12) 0.0341(10) Uani 0.816(3) 1 d PGDU A 1
F11A F 0.30740(12) -0.3301(4) 0.57169(16) 0.0669(10) Uani 0.816(3) 1 d PDU A 1
F12A F 0.23076(12) -0.3659(4) 0.6092(2) 0.0773(11) Uani 0.816(3) 1 d PDU A 1
F13A F 0.20374(9) -0.2175(4) 0.71138(18) 0.0668(10) Uani 0.816(3) 1 d PDU A 1
F14A F 0.25354(10) -0.0332(4) 0.77385(13) 0.0574(8) Uani 0.816(3) 1 d PDU A 1
F15A F 0.32986(9) 0.0087(3) 0.73664(13) 0.0465(7) Uani 0.816(3) 1 d PDU A 1
S3B S 0.3712(2) -0.1028(9) 0.6527(4) 0.0460(4) Uani 0.184(3) 1 d PDU A 2
C13B C 0.3214(2) -0.1729(12) 0.6479(4) 0.0322(8) Uani 0.184(3) 1 d PGDU A 2
C14B C 0.3096(2) -0.2644(11) 0.5989(4) 0.0421(11) Uani 0.184(3) 1 d PGDU A 2
C15B C 0.2703(2) -0.3194(10) 0.5960(4) 0.047(3) Uani 0.184(3) 1 d PGDU A 2
C16B C 0.2428(2) -0.2828(11) 0.6421(4) 0.0485(11) Uani 0.184(3) 1 d PGDU A 2
C17B C 0.2547(2) -0.1913(11) 0.6911(4) 0.0438(10) Uani 0.184(3) 1 d PGDU A 2
C18B C 0.2939(2) -0.1363(11) 0.6940(4) 0.0341(10) Uani 0.184(3) 1 d PGDU A 2
F11B F 0.3346(3) -0.3033(14) 0.5549(5) 0.049(3) Uani 0.184(3) 1 d PDU A 2
F12B F 0.2585(4) -0.4041(13) 0.5488(5) 0.065(4) Uani 0.184(3) 1 d PDU A 2
F13B F 0.2051(3) -0.3352(17) 0.6417(7) 0.078(5) Uani 0.184(3) 1 d PDU A 2
F14B F 0.2281(4) -0.1580(17) 0.7345(6) 0.071(4) Uani 0.184(3) 1 d PDU A 2
F15B F 0.3032(4) -0.0489(15) 0.7412(5) 0.063(4) Uani 0.184(3) 1 d PDU A 2
O1 O 0.31767(7) 0.1606(3) 0.58715(12) 0.0359(6) Uani 1 1 d U A .
O2 O 0.37770(7) 0.3325(3) 0.62252(11) 0.0357(6) Uani 1 1 d U A .
C19 C 0.28223(11) 0.0919(5) 0.5590(2) 0.0424(9) Uani 1 1 d U . .
H19A H 0.2899 -0.0029 0.5395 0.064 Uiso 1 1 calc R A .
H19B H 0.2709 0.1592 0.5274 0.064 Uiso 1 1 calc R . .
H19C H 0.2620 0.0729 0.5910 0.064 Uiso 1 1 calc R . .
C20 C 0.30760(13) 0.2975(6) 0.6177(2) 0.0633(13) Uani 1 1 d U . .
H20A H 0.2995 0.3725 0.5861 0.076 Uiso 1 1 calc R A .
H20B H 0.2842 0.2803 0.6451 0.076 Uiso 1 1 calc R . .
C21 C 0.34025(14) 0.3554(6) 0.6535(2) 0.0629(13) Uani 1 1 d U A .
H21A H 0.3411 0.3051 0.6945 0.076 Uiso 1 1 calc R . .
H21B H 0.3361 0.4637 0.6606 0.076 Uiso 1 1 calc R . .
C22 C 0.40761(15) 0.4463(5) 0.6358(2) 0.0549(11) Uani 1 1 d U . .
H22A H 0.4323 0.4247 0.6127 0.082 Uiso 1 1 calc R A .
H22B H 0.4137 0.4469 0.6804 0.082 Uiso 1 1 calc R . .
H22C H 0.3971 0.5443 0.6234 0.082 Uiso 1 1 calc R . .
O3 O 0.44454(7) -0.0692(3) 0.55395(11) 0.0297(5) Uani 1 1 d U A .
O4 O 0.43952(7) 0.1270(3) 0.64736(11) 0.0329(5) Uani 1 1 d U A .
C23 C 0.44315(11) -0.2070(4) 0.51877(19) 0.0419(9) Uani 1 1 d U . .
H23A H 0.4228 -0.1984 0.4857 0.063 Uiso 1 1 calc R A .
H23B H 0.4360 -0.2899 0.5463 0.063 Uiso 1 1 calc R . .
H23C H 0.4697 -0.2260 0.5005 0.063 Uiso 1 1 calc R . .
C24 C 0.47387(11) -0.0809(5) 0.60346(19) 0.0440(10) Uani 1 1 d U . .
H24A H 0.5001 -0.1162 0.5871 0.053 Uiso 1 1 calc R A .
H24B H 0.4645 -0.1528 0.6352 0.053 Uiso 1 1 calc R . .
C25 C 0.47847(12) 0.0693(5) 0.6309(2) 0.0467(10) Uani 1 1 d U A .
H25A H 0.4960 0.0635 0.6684 0.056 Uiso 1 1 calc R . .
H25B H 0.4915 0.1371 0.6008 0.056 Uiso 1 1 calc R . .
C26 C 0.43179(16) 0.1251(6) 0.71233(19) 0.0592(13) Uani 1 1 d U . .
H26A H 0.4048 0.1656 0.7201 0.089 Uiso 1 1 calc R A .
H26B H 0.4520 0.1864 0.7340 0.089 Uiso 1 1 calc R . .
H26C H 0.4333 0.0220 0.7277 0.089 Uiso 1 1 calc R . .

loop_
_atom_site_aniso_label
_atom_site_aniso_U_11
_atom_site_aniso_U_22
_atom_site_aniso_U_33
_atom_site_aniso_U_23
_atom_site_aniso_U_13
_atom_site_aniso_U_12
Er1 0.02230(9) 0.02370(9) 0.02647(9) -0.00074(6) 0.00162(6) 0.00381(6)
S1 0.0289(4) 0.0301(4) 0.0352(4) -0.0029(4) -0.0050(3) 0.0010(4)
C1 0.0274(16) 0.0330(18) 0.0268(16) -0.0078(14) -0.0055(13) -0.0019(14)
C2 0.0351(18) 0.0323(18) 0.0372(18) -0.0049(16) -0.0078(15) 0.0013(16)
C3 0.064(3) 0.034(2) 0.036(2) -0.0054(16) -0.0146(18) 0.0049(19)
C4 0.088(3) 0.036(2) 0.0290(19) -0.0023(16) -0.004(2) -0.012(2)
C5 0.060(3) 0.056(3) 0.0332(19) -0.0189(19) 0.0149(18) -0.026(2)
C6 0.0355(19) 0.044(2) 0.0345(19) -0.0141(16) 0.0002(15) -0.0014(16)
F1 0.0307(11) 0.0523(14) 0.0561(13) -0.0021(12) -0.0052(10) 0.0128(10)
F2 0.099(2) 0.0505(15) 0.0535(15) 0.0035(12) -0.0279(15) 0.0249(15)
F3 0.152(3) 0.0570(17) 0.0356(14) 0.0065(12) 0.0074(16) -0.0256(19)
F4 0.0800(19) 0.091(2) 0.0529(15) -0.0233(15) 0.0324(14) -0.0419(17)
F5 0.0279(11) 0.0664(16) 0.0581(14) -0.0192(12) 0.0037(10) 0.0047(11)
S2 0.0288(4) 0.0340(5) 0.0354(4) 0.0052(4) 0.0058(3) 0.0021(4)
C7 0.0328(17) 0.0255(17) 0.0250(16) -0.0044(13) 0.0014(13) -0.0050(14)
C8 0.0341(17) 0.0303(17) 0.0273(16) -0.0043(14) 0.0018(14) -0.0059(15)
C9 0.0341(18) 0.0333(18) 0.0374(19) -0.0074(16) -0.0049(15) 0.0013(16)
C10 0.050(2) 0.0288(18) 0.0321(18) 0.0001(15) -0.0089(16) -0.0009(16)
C11 0.046(2) 0.0307(19) 0.0347(19) 0.0022(15) 0.0002(16) -0.0104(16)
C12 0.0344(18) 0.0318(18) 0.0347(18) -0.0011(15) 0.0025(15) -0.0040(15)
F6 0.0339(11) 0.0465(13) 0.0368(11) 0.0009(9) 0.0072(9) -0.0045(9)
F7 0.0389(12) 0.0568(15) 0.0531(14) -0.0006(11) -0.0076(10) 0.0119(11)
F8 0.0698(16) 0.0423(13) 0.0491(14) 0.0098(11) -0.0136(12) 0.0039(12)
F9 0.0633(16) 0.0536(15) 0.0541(14) 0.0221(12) 0.0036(12) -0.0162(13)
F10 0.0328(11) 0.0556(14) 0.0531(13) 0.0104(12) 0.0102(10) -0.0045(11)
S3A 0.0311(5) 0.0306(9) 0.0767(13) 0.0203(7) 0.0152(7) 0.0118(6)
C13A 0.0297(16) 0.0280(17) 0.0389(19) 0.0091(15) 0.0019(14) 0.0038(14)
C14A 0.046(3) 0.032(2) 0.048(3) 0.000(2) 0.002(2) 0.001(2)
C15A 0.043(3) 0.041(2) 0.062(3) 0.006(2) -0.009(2) -0.011(2)
C16A 0.026(2) 0.044(2) 0.061(2) 0.013(2) 0.001(2) -0.003(2)
C17A 0.036(2) 0.037(2) 0.039(2) 0.0066(19) 0.0055(19) 0.0066(19)
C18A 0.033(2) 0.028(2) 0.042(2) 0.007(2) -0.0030(19) -0.0012(18)
F11A 0.083(3) 0.053(2) 0.064(2) -0.0184(17) 0.0113(19) -0.0014(19)
F12A 0.065(2) 0.072(2) 0.094(3) -0.014(2) -0.020(2) -0.026(2)
F13A 0.0304(15) 0.076(2) 0.094(3) 0.020(2) 0.0105(16) -0.0072(16)
F14A 0.0624(19) 0.061(2) 0.0493(17) -0.0008(15) 0.0212(15) 0.0060(16)
F15A 0.0460(17) 0.0432(17) 0.0500(17) -0.0011(13) -0.0076(13) -0.0082(14)
S3B 0.0311(5) 0.0306(9) 0.0767(13) 0.0203(7) 0.0152(7) 0.0118(6)
C13B 0.0297(16) 0.0280(17) 0.0389(19) 0.0091(15) 0.0019(14) 0.0038(14)
C14B 0.046(3) 0.032(2) 0.048(3) 0.000(2) 0.002(2) 0.001(2)
C15B 0.042(6) 0.037(7) 0.064(7) 0.005(6) 0.000(6) -0.003(6)
C16B 0.043(3) 0.041(2) 0.062(3) 0.006(2) -0.009(2) -0.011(2)
C17B 0.026(2) 0.044(2) 0.061(2) 0.013(2) 0.001(2) -0.003(2)
C18B 0.033(2) 0.028(2) 0.042(2) 0.007(2) -0.0030(19) -0.0012(18)
F11B 0.052(7) 0.051(7) 0.043(6) -0.002(6) 0.005(5) 0.001(6)
F12B 0.061(8) 0.052(8) 0.083(8) -0.008(6) -0.024(7) -0.017(6)
F13B 0.049(7) 0.077(9) 0.108(11) 0.030(9) -0.014(7) -0.018(7)
F14B 0.049(7) 0.086(9) 0.079(8) 0.022(7) 0.030(7) 0.016(7)
F15B 0.070(8) 0.076(9) 0.042(7) -0.001(6) 0.009(7) 0.012(7)
O1 0.0268(12) 0.0372(14) 0.0438(14) 0.0028(12) 0.0065(10) 0.0111(11)
O2 0.0405(14) 0.0314(13) 0.0354(13) -0.0065(11) 0.0066(11) 0.0083(11)
C19 0.0227(17) 0.051(2) 0.054(2) 0.0106(19) 0.0044(16) 0.0066(16)
C20 0.042(2) 0.074(3) 0.074(3) -0.030(3) 0.015(2) 0.015(2)
C21 0.053(3) 0.065(3) 0.071(3) -0.022(2) 0.022(2) 0.015(2)
C22 0.069(3) 0.030(2) 0.066(3) -0.012(2) 0.016(2) -0.007(2)
O3 0.0254(11) 0.0290(12) 0.0346(12) -0.0052(10) -0.0043(10) 0.0058(10)
O4 0.0314(12) 0.0376(14) 0.0296(12) -0.0056(10) -0.0043(10) 0.0036(10)
C23 0.0352(19) 0.039(2) 0.051(2) -0.0151(18) -0.0051(17) 0.0111(17)
C24 0.0307(19) 0.054(2) 0.047(2) -0.0107(19) -0.0127(16) 0.0135(17)
C25 0.0291(19) 0.057(3) 0.054(2) -0.014(2) -0.0083(17) 0.0067(18)
C26 0.066(3) 0.080(3) 0.032(2) -0.004(2) -0.008(2) 0.014(3)

loop_
_atom_type_symbol
_atom_type_description
_atom_type_scat_dispersion_real
_atom_type_scat_dispersion_imag
_atom_type_scat_source
C C 0.0033 0.0016 'International Tables Vol C Tables 4.2.6.8 and 6.1.1.4'
H H 0.0000 0.0000 'International Tables Vol C Tables 4.2.6.8 and 6.1.1.4'
O O 0.0106 0.0060 'International Tables Vol C Tables 4.2.6.8 and 6.1.1.4'
F F 0.0171 0.0103 'International Tables Vol C Tables 4.2.6.8 and 6.1.1.4'
S S 0.1246 0.1234 'International Tables Vol C Tables 4.2.6.8 and 6.1.1.4'
Er Er -0.2586 4.9576 'International Tables Vol C Tables 4.2.6.8 and 6.1.1.4'

loop_
_geom_angle_atom_site_label_1
_geom_angle_atom_site_label_2
_geom_angle_atom_site_label_3
_geom_angle
_geom_angle_site_symmetry_1
_geom_angle_site_symmetry_3
_geom_angle_publ_flag
O2 Er1 O1 66.25(9) . . ?
O2 Er1 O4 70.66(8) . . ?
O1 Er1 O4 121.18(8) . . ?
O2 Er1 O3 134.49(8) . . ?
O1 Er1 O3 151.99(8) . . ?
O4 Er1 O3 65.90(8) . . ?
O2 Er1 S3A 114.40(8) . . ?
O1 Er1 S3A 83.47(7) . . ?
O4 Er1 S3A 79.80(7) . . ?
O3 Er1 S3A 70.81(7) . . ?
O2 Er1 S1 139.38(6) . . ?
O1 Er1 S1 84.36(7) . . ?
O4 Er1 S1 149.54(6) . . ?
O3 Er1 S1 83.78(6) . . ?
S3A Er1 S1 87.80(5) . . ?
O2 Er1 S3B 101.84(19) . . ?
O1 Er1 S3B 79.07(16) . . ?
O4 Er1 S3B 72.64(18) . . ?
O3 Er1 S3B 77.90(17) . . ?
S3A Er1 S3B 12.69(17) . . ?
S1 Er1 S3B 99.14(18) . . ?
O2 Er1 S2 86.68(7) . . ?
O1 Er1 S2 131.23(6) . . ?
O4 Er1 S2 82.06(6) . . ?
O3 Er1 S2 74.77(6) . . ?
S3A Er1 S2 145.24(4) . . ?
S1 Er1 S2 93.19(3) . . ?
S3B Er1 S2 148.51(15) . . ?
C1 S1 Er1 107.44(11) . . ?
C6 C1 C2 114.6(3) . . ?
C6 C1 S1 123.2(3) . . ?
C2 C1 S1 122.2(3) . . ?
F1 C2 C3 117.6(3) . . ?
F1 C2 C1 119.3(3) . . ?
C3 C2 C1 123.1(4) . . ?
C4 C3 F2 119.8(4) . . ?
C4 C3 C2 120.3(4) . . ?
F2 C3 C2 119.9(4) . . ?
F3 C4 C3 120.6(5) . . ?
F3 C4 C5 120.0(4) . . ?
C3 C4 C5 119.4(4) . . ?
F4 C5 C4 120.9(4) . . ?
F4 C5 C6 119.5(4) . . ?
C4 C5 C6 119.6(4) . . ?
F5 C6 C5 118.2(4) . . ?
F5 C6 C1 118.9(3) . . ?
C5 C6 C1 122.9(4) . . ?
C7 S2 Er1 112.55(12) . . ?
C8 C7 C12 115.0(3) . . ?
C8 C7 S2 124.3(3) . . ?
C12 C7 S2 120.7(3) . . ?
F6 C8 C7 118.2(3) . . ?
F6 C8 C9 118.0(3) . . ?
C7 C8 C9 123.7(3) . . ?
F7 C9 C10 120.8(3) . . ?
F7 C9 C8 119.6(3) . . ?
C10 C9 C8 119.5(3) . . ?
F8 C10 C9 121.4(4) . . ?
F8 C10 C11 119.9(4) . . ?
C9 C10 C11 118.6(3) . . ?
F9 C11 C12 119.9(4) . . ?
F9 C11 C10 119.0(3) . . ?
C12 C11 C10 121.1(3) . . ?
F10 C12 C11 118.1(3) . . ?
F10 C12 C7 119.8(3) . . ?
C11 C12 C7 122.1(3) . . ?
C13A S3A Er1 112.99(13) . . ?
C14A C13A C18A 120.0 . . ?
C14A C13A S3A 119.59(17) . . ?
C18A C13A S3A 120.32(17) . . ?
F11A C14A C15A 117.9(3) . . ?
F11A C14A C13A 122.1(3) . . ?
C15A C14A C13A 120.0 . . ?
F12A C15A C14A 121.3(3) . . ?
F12A C15A C16A 118.7(3) . . ?
C14A C15A C16A 120.0 . . ?
F13A C16A C17A 118.3(3) . . ?
F13A C16A C15A 121.7(3) . . ?
C17A C16A C15A 120.0 . . ?
F14A C17A C16A 119.8(2) . . ?
F14A C17A C18A 120.2(2) . . ?
C16A C17A C18A 120.0 . . ?
F15A C18A C17A 118.1(2) . . ?
F15A C18A C13A 121.8(2) . . ?
C17A C18A C13A 120.0 . . ?
C13B S3B Er1 113.5(5) . . ?
C14B C13B C18B 120.0 . . ?
C14B C13B S3B 120.7(5) . . ?
C18B C13B S3B 119.3(5) . . ?
F11B C14B C13B 122.0(7) . . ?
F11B C14B C15B 118.0(7) . . ?
C13B C14B C15B 120.0 . . ?
F12B C15B C16B 119.6(7) . . ?
F12B C15B C14B 120.4(7) . . ?
C16B C15B C14B 120.0 . . ?
F13B C16B C17B 117.9(8) . . ?
F13B C16B C15B 122.1(8) . . ?
C17B C16B C15B 120.0 . . ?
F14B C17B C16B 119.1(7) . . ?
F14B C17B C18B 120.9(7) . . ?
C16B C17B C18B 120.0 . . ?
F15B C18B C17B 117.2(7) . . ?
F15B C18B C13B 122.8(7) . . ?
C17B C18B C13B 120.0 . . ?
C20 O1 C19 111.4(3) . . ?
C20 O1 Er1 119.1(2) . . ?
C19 O1 Er1 127.5(2) . . ?
C21 O2 C22 113.7(3) . . ?
C21 O2 Er1 118.9(3) . . ?
C22 O2 Er1 127.0(2) . . ?
C21 C20 O1 112.5(4) . . ?
C20 C21 O2 110.6(4) . . ?
C24 O3 C23 110.2(3) . . ?
C24 O3 Er1 118.6(2) . . ?
C23 O3 Er1 125.12(19) . . ?
C26 O4 C25 114.0(3) . . ?
C26 O4 Er1 124.8(2) . . ?
C25 O4 Er1 115.0(2) . . ?
O3 C24 C25 107.3(3) . . ?
O4 C25 C24 109.7(3) . . ?

loop_
_geom_bond_atom_site_label_1
_geom_bond_atom_site_label_2
_geom_bond_distance
_geom_bond_site_symmetry_2
_geom_bond_publ_flag
Er1 O2 2.384(2) . ?
Er1 O1 2.409(2) . ?
Er1 O4 2.452(2) . ?
Er1 O3 2.467(2) . ?
Er1 S3A 2.6942(16) . ?
Er1 S1 2.7004(9) . ?
Er1 S3B 2.700(8) . ?
Er1 S2 2.7215(10) . ?
S1 C1 1.754(4) . ?
C1 C6 1.389(5) . ?
C1 C2 1.399(5) . ?
C2 F1 1.346(4) . ?
C2 C3 1.367(5) . ?
C3 C4 1.356(6) . ?
C3 F2 1.360(5) . ?
C4 F3 1.343(5) . ?
C4 C5 1.379(7) . ?
C5 F4 1.344(5) . ?
C5 C6 1.379(6) . ?
C6 F5 1.357(4) . ?
S2 C7 1.743(3) . ?
C7 C8 1.384(5) . ?
C7 C12 1.398(5) . ?
C8 F6 1.355(4) . ?
C8 C9 1.384(5) . ?
C9 F7 1.341(4) . ?
C9 C10 1.373(6) . ?
C10 F8 1.339(4) . ?
C10 C11 1.377(6) . ?
C11 F9 1.351(4) . ?
C11 C12 1.375(5) . ?
C12 F10 1.341(4) . ?
S3A C13A 1.776(2) . ?
C13A C14A 1.3900 . ?
C13A C18A 1.3900 . ?
C14A F11A 1.306(4) . ?
C14A C15A 1.3900 . ?
C15A F12A 1.321(4) . ?
C15A C16A 1.3900 . ?
C16A F13A 1.336(3) . ?
C16A C17A 1.3900 . ?
C17A F14A 1.329(3) . ?
C17A C18A 1.3900 . ?
C18A F15A 1.318(3) . ?
S3B C13B 1.763(7) . ?
C13B C14B 1.3900 . ?
C13B C18B 1.3900 . ?
C14B F11B 1.310(7) . ?
C14B C15B 1.3900 . ?
C15B F12B 1.323(7) . ?
C15B C16B 1.3900 . ?
C16B F13B 1.334(7) . ?
C16B C17B 1.3900 . ?
C17B F14B 1.324(7) . ?
C17B C18B 1.3900 . ?
C18B F15B 1.316(7) . ?
O1 C20 1.430(5) . ?
O1 C19 1.452(5) . ?
O2 C21 1.427(5) . ?
O2 C22 1.446(5) . ?
C20 C21 1.421(7) . ?
O3 C24 1.440(4) . ?
O3 C23 1.447(4) . ?
O4 C26 1.425(5) . ?
O4 C25 1.435(4) . ?
C24 C25 1.474(6) . ?

loop_
_geom_torsion_atom_site_label_1
_geom_torsion_atom_site_label_2
_geom_torsion_atom_site_label_3
_geom_torsion_atom_site_label_4
_geom_torsion
_geom_torsion_site_symmetry_1
_geom_torsion_site_symmetry_2
_geom_torsion_site_symmetry_3
_geom_torsion_site_symmetry_4
_geom_torsion_publ_flag
O2 Er1 S1 C1 55.75(16) . . . . ?
O1 Er1 S1 C1 98.28(14) . . . . ?
O4 Er1 S1 C1 -112.60(17) . . . . ?
O3 Er1 S1 C1 -107.14(14) . . . . ?
S3A Er1 S1 C1 -178.07(13) . . . . ?
S3B Er1 S1 C1 176.2(2) . . . . ?
S2 Er1 S1 C1 -32.86(12) . . . . ?
Er1 S1 C1 C6 85.3(3) . . . . ?
Er1 S1 C1 C2 -95.7(3) . . . . ?
C6 C1 C2 F1 179.3(3) . . . . ?
S1 C1 C2 F1 0.2(5) . . . . ?
C6 C1 C2 C3 -2.5(5) . . . . ?
S1 C1 C2 C3 178.5(3) . . . . ?
F1 C2 C3 C4 177.3(3) . . . . ?
C1 C2 C3 C4 -1.0(6) . . . . ?
F1 C2 C3 F2 -1.0(5) . . . . ?
C1 C2 C3 F2 -179.3(3) . . . . ?
F2 C3 C4 F3 1.5(6) . . . . ?
C2 C3 C4 F3 -176.9(3) . . . . ?
F2 C3 C4 C5 -179.0(3) . . . . ?
C2 C3 C4 C5 2.7(6) . . . . ?
F3 C4 C5 F4 -0.2(6) . . . . ?
C3 C4 C5 F4 -179.7(3) . . . . ?
F3 C4 C5 C6 178.7(3) . . . . ?
C3 C4 C5 C6 -0.9(6) . . . . ?
F4 C5 C6 F5 -3.3(5) . . . . ?
C4 C5 C6 F5 177.9(3) . . . . ?
F4 C5 C6 C1 176.0(3) . . . . ?
C4 C5 C6 C1 -2.9(6) . . . . ?
C2 C1 C6 F5 -176.4(3) . . . . ?
S1 C1 C6 F5 2.7(5) . . . . ?
C2 C1 C6 C5 4.4(5) . . . . ?
S1 C1 C6 C5 -176.6(3) . . . . ?
O2 Er1 S2 C7 -64.77(13) . . . . ?
O1 Er1 S2 C7 -10.74(15) . . . . ?
O4 Er1 S2 C7 -135.69(13) . . . . ?
O3 Er1 S2 C7 157.22(13) . . . . ?
S3A Er1 S2 C7 165.28(14) . . . . ?
S1 Er1 S2 C7 74.55(12) . . . . ?
S3B Er1 S2 C7 -172.1(4) . . . . ?
Er1 S2 C7 C8 2.5(3) . . . . ?
Er1 S2 C7 C12 -174.1(2) . . . . ?
C12 C7 C8 F6 177.9(3) . . . . ?
S2 C7 C8 F6 1.1(4) . . . . ?
C12 C7 C8 C9 0.5(5) . . . . ?
S2 C7 C8 C9 -176.3(3) . . . . ?
F6 C8 C9 F7 0.4(5) . . . . ?
C7 C8 C9 F7 177.8(3) . . . . ?
F6 C8 C9 C10 -176.9(3) . . . . ?
C7 C8 C9 C10 0.6(5) . . . . ?
F7 C9 C10 F8 0.3(5) . . . . ?
C8 C9 C10 F8 177.5(3) . . . . ?
F7 C9 C10 C11 -177.9(3) . . . . ?
C8 C9 C10 C11 -0.6(5) . . . . ?
F8 C10 C11 F9 1.5(5) . . . . ?
C9 C10 C11 F9 179.6(3) . . . . ?
F8 C10 C11 C12 -178.5(3) . . . . ?
C9 C10 C11 C12 -0.4(6) . . . . ?
F9 C11 C12 F10 -1.0(5) . . . . ?
C10 C11 C12 F10 179.0(3) . . . . ?
F9 C11 C12 C7 -178.5(3) . . . . ?
C10 C11 C12 C7 1.5(6) . . . . ?
C8 C7 C12 F10 -178.9(3) . . . . ?
S2 C7 C12 F10 -2.0(5) . . . . ?
C8 C7 C12 C11 -1.5(5) . . . . ?
S2 C7 C12 C11 175.4(3) . . . . ?
O2 Er1 S3A C13A 64.26(16) . . . . ?
O1 Er1 S3A C13A 4.08(15) . . . . ?
O4 Er1 S3A C13A 127.45(15) . . . . ?
O3 Er1 S3A C13A -164.67(16) . . . . ?
S1 Er1 S3A C13A -80.49(14) . . . . ?
S3B Er1 S3A C13A 73.0(8) . . . . ?
S2 Er1 S3A C13A -172.92(11) . . . . ?
Er1 S3A C13A C14A 102.31(17) . . . . ?
Er1 S3A C13A C18A -81.09(19) . . . . ?
C18A C13A C14A F11A 179.8(3) . . . . ?
S3A C13A C14A F11A -3.6(3) . . . . ?
C18A C13A C14A C15A 0.0 . . . . ?
S3A C13A C14A C15A 176.6(2) . . . . ?
F11A C14A C15A F12A 0.0(4) . . . . ?
C13A C14A C15A F12A 179.8(3) . . . . ?
F11A C14A C15A C16A -179.8(3) . . . . ?
C13A C14A C15A C16A 0.0 . . . . ?
F12A C15A C16A F13A 1.3(4) . . . . ?
C14A C15A C16A F13A -178.9(3) . . . . ?
F12A C15A C16A C17A -179.8(3) . . . . ?
C14A C15A C16A C17A 0.0 . . . . ?
F13A C16A C17A F14A 0.1(3) . . . . ?
C15A C16A C17A F14A -178.8(3) . . . . ?
F13A C16A C17A C18A 178.9(3) . . . . ?
C15A C16A C17A C18A 0.0 . . . . ?
F14A C17A C18A F15A -2.0(3) . . . . ?
C16A C17A C18A F15A 179.2(3) . . . . ?
F14A C17A C18A C13A 178.8(3) . . . . ?
C16A C17A C18A C13A 0.0 . . . . ?
C14A C13A C18A F15A -179.1(3) . . . . ?
S3A C13A C18A F15A 4.3(3) . . . . ?
C14A C13A C18A C17A 0.0 . . . . ?
S3A C13A C18A C17A -176.6(2) . . . . ?
O2 Er1 S3B C13B 97.5(5) . . . . ?
O1 Er1 S3B C13B 34.9(5) . . . . ?
O4 Er1 S3B C13B 162.7(5) . . . . ?
O3 Er1 S3B C13B -129.0(5) . . . . ?
S3A Er1 S3B C13B -74.4(8) . . . . ?
S1 Er1 S3B C13B -47.5(5) . . . . ?
S2 Er1 S3B C13B -159.2(3) . . . . ?
Er1 S3B C13B C14B 70.4(6) . . . . ?
Er1 S3B C13B C18B -109.9(5) . . . . ?
C18B C13B C14B F11B -179.1(8) . . . . ?
S3B C13B C14B F11B 0.6(8) . . . . ?
C18B C13B C14B C15B 0.0 . . . . ?
S3B C13B C14B C15B 179.7(8) . . . . ?
F11B C14B C15B F12B -2.3(9) . . . . ?
C13B C14B C15B F12B 178.6(7) . . . . ?
F11B C14B C15B C16B 179.1(7) . . . . ?
C13B C14B C15B C16B 0.0 . . . . ?
F12B C15B C16B F13B 2.7(9) . . . . ?
C14B C15B C16B F13B -178.7(7) . . . . ?
F12B C15B C16B C17B -178.6(7) . . . . ?
C14B C15B C16B C17B 0.0 . . . . ?
F13B C16B C17B F14B -1.1(9) . . . . ?
C15B C16B C17B F14B -179.9(7) . . . . ?
F13B C16B C17B C18B 178.8(7) . . . . ?
C15B C16B C17B C18B 0.0 . . . . ?
F14B C17B C18B F15B -0.8(9) . . . . ?
C16B C17B C18B F15B 179.3(7) . . . . ?
F14B C17B C18B C13B 179.9(7) . . . . ?
C16B C17B C18B C13B 0.0 . . . . ?
C14B C13B C18B F15B -179.2(8) . . . . ?
S3B C13B C18B F15B 1.0(9) . . . . ?
C14B C13B C18B C17B 0.0 . . . . ?
S3B C13B C18B C17B -179.7(8) . . . . ?
O2 Er1 O1 C20 3.5(3) . . . . ?
O4 Er1 O1 C20 50.0(3) . . . . ?
O3 Er1 O1 C20 147.0(3) . . . . ?
S3A Er1 O1 C20 123.9(3) . . . . ?
S1 Er1 O1 C20 -147.7(3) . . . . ?
S3B Er1 O1 C20 111.8(4) . . . . ?
S2 Er1 O1 C20 -58.4(3) . . . . ?
O2 Er1 O1 C19 165.7(3) . . . . ?
O4 Er1 O1 C19 -147.8(3) . . . . ?
O3 Er1 O1 C19 -50.8(3) . . . . ?
S3A Er1 O1 C19 -73.9(3) . . . . ?
S1 Er1 O1 C19 14.5(3) . . . . ?
S3B Er1 O1 C19 -86.0(3) . . . . ?
S2 Er1 O1 C19 103.8(3) . . . . ?
O1 Er1 O2 C21 18.3(3) . . . . ?
O4 Er1 O2 C21 -120.6(3) . . . . ?
O3 Er1 O2 C21 -138.6(3) . . . . ?
S3A Er1 O2 C21 -52.0(3) . . . . ?
S1 Er1 O2 C21 65.6(3) . . . . ?
S3B Er1 O2 C21 -54.0(3) . . . . ?
S2 Er1 O2 C21 156.6(3) . . . . ?
O1 Er1 O2 C22 -169.6(3) . . . . ?
O4 Er1 O2 C22 51.4(3) . . . . ?
O3 Er1 O2 C22 33.5(3) . . . . ?
S3A Er1 O2 C22 120.0(3) . . . . ?
S1 Er1 O2 C22 -122.3(3) . . . . ?
S3B Er1 O2 C22 118.1(3) . . . . ?
S2 Er1 O2 C22 -31.3(3) . . . . ?
C19 O1 C20 C21 171.0(4) . . . . ?
Er1 O1 C20 C21 -24.1(6) . . . . ?
O1 C20 C21 O2 38.3(6) . . . . ?
C22 O2 C21 C20 149.5(4) . . . . ?
Er1 O2 C21 C20 -37.5(5) . . . . ?
O2 Er1 O3 C24 27.0(3) . . . . ?
O1 Er1 O3 C24 -103.1(3) . . . . ?
O4 Er1 O3 C24 8.4(3) . . . . ?
S3A Er1 O3 C24 -78.8(3) . . . . ?
S1 Er1 O3 C24 -168.6(3) . . . . ?
S3B Er1 O3 C24 -67.8(3) . . . . ?
S2 Er1 O3 C24 96.4(3) . . . . ?
O2 Er1 O3 C23 176.7(3) . . . . ?
O1 Er1 O3 C23 46.6(3) . . . . ?
O4 Er1 O3 C23 158.1(3) . . . . ?
S3A Er1 O3 C23 71.0(3) . . . . ?
S1 Er1 O3 C23 -18.9(3) . . . . ?
S3B Er1 O3 C23 81.9(3) . . . . ?
S2 Er1 O3 C23 -113.9(3) . . . . ?
O2 Er1 O4 C26 64.9(3) . . . . ?
O1 Er1 O4 C26 20.2(3) . . . . ?
O3 Er1 O4 C26 -129.1(3) . . . . ?
S3A Er1 O4 C26 -55.6(3) . . . . ?
S1 Er1 O4 C26 -123.1(3) . . . . ?
S3B Er1 O4 C26 -44.8(3) . . . . ?
S2 Er1 O4 C26 154.1(3) . . . . ?
O2 Er1 O4 C25 -144.6(3) . . . . ?
O1 Er1 O4 C25 170.7(2) . . . . ?
O3 Er1 O4 C25 21.4(3) . . . . ?
S3A Er1 O4 C25 94.8(3) . . . . ?
S1 Er1 O4 C25 27.3(3) . . . . ?
S3B Er1 O4 C25 105.6(3) . . . . ?
S2 Er1 O4 C25 -55.4(3) . . . . ?
C23 O3 C24 C25 171.2(3) . . . . ?
Er1 O3 C24 C25 -34.9(4) . . . . ?
C26 O4 C25 C24 105.4(4) . . . . ?
Er1 O4 C25 C24 -48.3(4) . . . . ?
O3 C24 C25 O4 52.7(4) . . . . ?
